data_7053107
loop_
_publ_author_name
'Park, Hee-Jun'
'Kim, Wooyul'
'Choi, Wonyong'
'Chung, Young Keun'

_publ_section_title
;
 Ruthenium(ii) complexes incorporating the bidentate ligand containing an
 imidazolium moiety: synthesis, characterization, and electrochemical
 properties and their application in a visible-light induced
 hydrogen-evolving system
;
_journal_issue 10
_journal_name_full 'New Journal of Chemistry'
_journal_page_first 3174
_journal_paper_doi 10.1039/c3nj00014a
_journal_volume 37
_journal_year 2013
_chemical_formula_sum 'C21 H31 I N4 O3 S3'
_chemical_formula_weight 610.58
_chemical_name_systematic
;
 ?
;
_space_group_IT_number 2
_symmetry_cell_setting triclinic
_symmetry_space_group_name_Hall '-P 1'
_symmetry_space_group_name_H-M 'P -1'
_atom_sites_solution_hydrogens geom
_atom_sites_solution_primary direct
_atom_sites_solution_secondary difmap
_audit_creation_method SHELXL-97
_cell_angle_alpha 84.670(3)
_cell_angle_beta 85.169(4)
_cell_angle_gamma 81.571(4)
_cell_formula_units_Z 2
_cell_length_a 7.0234(3)
_cell_length_b 11.5161(7)
_cell_length_c 16.6952(13)
_cell_measurement_reflns_used 5992
_cell_measurement_temperature 293(2)
_cell_measurement_theta_max 27.6
_cell_measurement_theta_min 2.3
_cell_volume 1326.56(14)
_computing_cell_refinement 'HKL Scalepack (Otwinowski & Minor 1997)'
_computing_data_collection 'Collect (Bruker AXS BV, 1997-2004)'
_computing_data_reduction 'HKL Denzo and Scalepack (Otwinowski & Minor 1997)'
_computing_molecular_graphics ORTEP32
_computing_structure_refinement 'SHELXL-97 (Sheldrick, 1997)'
_computing_structure_solution 'SHELXS-97 (Sheldrick, 1990)'
_diffrn_ambient_temperature 293(2)
_diffrn_detector_area_resol_mean 9
_diffrn_measured_fraction_theta_full 0.977
_diffrn_measured_fraction_theta_max 0.977
_diffrn_measurement_device_type KappaCCD
_diffrn_measurement_method CCD
_diffrn_radiation_monochromator 'horizonally mounted graphite crystal'
_diffrn_radiation_source 'fine-focus sealed tube'
_diffrn_radiation_type 'Mo K\a'
_diffrn_radiation_wavelength 0.71073
_diffrn_reflns_av_R_equivalents 0.0358
_diffrn_reflns_av_sigmaI/netI 0.0837
_diffrn_reflns_limit_h_max 8
_diffrn_reflns_limit_h_min -9
_diffrn_reflns_limit_k_max 13
_diffrn_reflns_limit_k_min -14
_diffrn_reflns_limit_l_max 21
_diffrn_reflns_limit_l_min -16
_diffrn_reflns_number 8609
_diffrn_reflns_theta_full 27.58
_diffrn_reflns_theta_max 27.58
_diffrn_reflns_theta_min 2.26
_exptl_absorpt_coefficient_mu 1.472
_exptl_absorpt_correction_T_max 0.7986
_exptl_absorpt_correction_T_min 0.6119
_exptl_absorpt_correction_type empirical
_exptl_absorpt_process_details 'R. H. Blessing, Acta Crystallogr., Sect A 1995, 51, 33-38.'
_exptl_crystal_colour 'Light yellow'
_exptl_crystal_density_diffrn 1.529
_exptl_crystal_density_method 'not measured'
_exptl_crystal_description Needle
_exptl_crystal_F_000 620
_exptl_crystal_size_max 0.37
_exptl_crystal_size_mid 0.22
_exptl_crystal_size_min 0.16
_refine_diff_density_max 1.734
_refine_diff_density_min -0.741
_refine_diff_density_rms 0.102
_refine_ls_extinction_method none
_refine_ls_goodness_of_fit_ref 1.030
_refine_ls_hydrogen_treatment constr
_refine_ls_matrix_type full
_refine_ls_number_parameters 291
_refine_ls_number_reflns 5992
_refine_ls_number_restraints 0
_refine_ls_restrained_S_all 1.030
_refine_ls_R_factor_all 0.1514
_refine_ls_R_factor_gt 0.0730
_refine_ls_shift/su_max 0.001
_refine_ls_shift/su_mean 0.000
_refine_ls_structure_factor_coef Fsqd
_refine_ls_weighting_details 'calc w=1/[\s^2^(Fo^2^)+(0.0523P)^2^+5.4068P] where P=(Fo^2^+2Fc^2^)/3'
_refine_ls_weighting_scheme calc
_refine_ls_wR_factor_gt 0.1492
_refine_ls_wR_factor_ref 0.1842
_reflns_number_gt 3223
_reflns_number_total 5992
_reflns_threshold_expression >2\s(I)
_cod_data_source_file c3nj00014a.txt
_cod_data_source_block import
_cod_depositor_comments
;
The following automatic conversions were performed:

'_symmetry_cell_setting' value 'Triclinic' changed to 'triclinic'
according to /home/saulius/struct/CIF-dictionaries/cif_core.dic
dictionary named 'cif_core.dic' version 2.4.2 from
2011-04-26.

'_exptl_absorpt_correction_type' value 'Empirical'
changed to 'empirical' according to
/home/saulius/struct/CIF-dictionaries/cif_core.dic dictionary named
'cif_core.dic' version 2.4.2 from 2011-04-26.

Automatic conversion script
Id: cif_fix_values 1891 2012-01-12 08:04:46Z andrius 
;
_cod_database_code 7053107

loop_
_symmetry_equiv_pos_as_xyz
'x, y, z'
'-x, -y, -z'

loop_
_atom_site_label
_atom_site_type_symbol
_atom_site_fract_x
_atom_site_fract_y
_atom_site_fract_z
_atom_site_U_iso_or_equiv
_atom_site_adp_type
_atom_site_occupancy
_atom_site_symmetry_multiplicity
_atom_site_calc_flag
_atom_site_refinement_flags
I1 I 0.75868(8) 0.73042(5) 0.61058(4) 0.0696(2) Uani 1 1 d .
S1 S 0.2327(3) 0.69815(19) 0.40170(14) 0.0671(6) Uani 1 1 d .
S2 S 0.7839(4) 0.9644(2) 0.35120(17) 0.0812(7) Uani 1 1 d .
S3 S 0.2847(5) 0.9996(3) 0.1392(2) 0.1010(9) Uani 1 1 d .
N1 N 0.6979(8) 0.2759(5) 0.1112(3) 0.0436(13) Uani 1 1 d .
N2 N 0.6965(8) 0.3917(5) 0.2078(3) 0.0446(14) Uani 1 1 d .
C1 C 0.6839(10) 0.2824(6) 0.1887(5) 0.0497(18) Uani 1 1 d .
H1 H 0.6673 0.2193 0.2264 0.060 Uiso 1 1 calc R
C3 C 0.7205(8) 0.4603(6) 0.1348(4) 0.0397(15) Uani 1 1 d .
C2 C 0.7216(8) 0.3868(5) 0.0746(4) 0.0383(15) Uani 1 1 d .
C4 C 0.7406(8) 0.5820(6) 0.1208(4) 0.0416(16) Uani 1 1 d .
C5 C 0.7425(8) 0.4271(6) -0.0088(4) 0.0365(14) Uani 1 1 d .
C7 C 0.7666(8) 0.6241(6) 0.0386(4) 0.0404(16) Uani 1 1 d .
C6 C 0.7648(8) 0.5476(5) -0.0271(4) 0.0365(14) Uani 1 1 d .
N3 N 0.7836(7) 0.5964(5) -0.1027(4) 0.0449(14) Uani 1 1 d .
C9 C 0.7762(9) 0.5303(7) -0.1626(5) 0.0501(18) Uani 1 1 d .
H9 H 0.7862 0.5651 -0.2151 0.060 Uiso 1 1 calc R
C10 C 0.7542(10) 0.4113(6) -0.1518(4) 0.0478(17) Uani 1 1 d .
H10 H 0.7513 0.3681 -0.1960 0.057 Uiso 1 1 calc R
C11 C 0.7372(9) 0.3595(6) -0.0749(4) 0.0441(16) Uani 1 1 d .
H11 H 0.7222 0.2804 -0.0661 0.053 Uiso 1 1 calc R
N4 N 0.7909(8) 0.7378(5) 0.0158(4) 0.0506(15) Uani 1 1 d .
C16 C 0.6945(13) 0.1663(6) 0.0741(5) 0.064(2) Uani 1 1 d .
H16A H 0.6801 0.1039 0.1155 0.096 Uiso 1 1 calc R
H16B H 0.8131 0.1473 0.0420 0.096 Uiso 1 1 calc R
H16C H 0.5882 0.1756 0.0404 0.096 Uiso 1 1 calc R
C17 C 0.6907(12) 0.4235(7) 0.2908(5) 0.063(2) Uani 1 1 d .
H17A H 0.6697 0.3564 0.3274 0.095 Uiso 1 1 calc R
H17B H 0.5875 0.4865 0.2995 0.095 Uiso 1 1 calc R
H17C H 0.8110 0.4484 0.3000 0.095 Uiso 1 1 calc R
C13 C 0.7583(11) 0.7771(7) 0.1546(5) 0.058(2) Uani 1 1 d .
H13 H 0.7541 0.8320 0.1924 0.070 Uiso 1 1 calc R
C14 C 0.7895(11) 0.8093(6) 0.0733(5) 0.059(2) Uani 1 1 d .
H14 H 0.8110 0.8863 0.0581 0.071 Uiso 1 1 calc R
C8 C 0.7335(10) 0.6628(6) 0.1786(5) 0.0519(18) Uani 1 1 d .
H8 H 0.7120 0.6394 0.2330 0.062 Uiso 1 1 calc R
O2 O 0.180(2) 0.9592(9) 0.0827(6) 0.177(5) Uani 1 1 d .
C12 C 0.2580(19) 0.9065(10) 0.2273(8) 0.121(4) Uani 1 1 d .
H12A H 0.3211 0.8286 0.2182 0.181 Uiso 1 1 calc R
H12B H 0.1233 0.9042 0.2416 0.181 Uiso 1 1 calc R
H12C H 0.3150 0.9358 0.2703 0.181 Uiso 1 1 calc R
C15 C 0.1628(18) 1.1262(8) 0.1764(7) 0.105(4) Uani 1 1 d .
H15A H 0.1626 1.1900 0.1351 0.157 Uiso 1 1 calc R
H15B H 0.2255 1.1445 0.2217 0.157 Uiso 1 1 calc R
H15C H 0.0323 1.1148 0.1933 0.157 Uiso 1 1 calc R
O1 O 0.7246(10) 1.0295(5) 0.2738(4) 0.0841(19) Uani 1 1 d .
C19 C 0.7958(16) 1.0711(10) 0.4192(7) 0.100(3) Uani 1 1 d .
H19A H 0.9056 1.1109 0.4034 0.150 Uiso 1 1 calc R
H19B H 0.8080 1.0332 0.4726 0.150 Uiso 1 1 calc R
H19C H 0.6803 1.1271 0.4186 0.150 Uiso 1 1 calc R
C18 C 0.5744(17) 0.9130(10) 0.3985(6) 0.106(4) Uani 1 1 d .
H18A H 0.5417 0.8516 0.3693 0.159 Uiso 1 1 calc R
H18B H 0.4697 0.9768 0.3990 0.159 Uiso 1 1 calc R
H18C H 0.5978 0.8828 0.4528 0.159 Uiso 1 1 calc R
O3 O 0.3899(10) 0.6601(5) 0.3392(4) 0.0848(19) Uani 1 1 d .
C20 C 0.0279(13) 0.6353(9) 0.3804(6) 0.083(3) Uani 1 1 d .
H20A H -0.0220 0.6737 0.3315 0.124 Uiso 1 1 calc R
H20B H -0.0695 0.6455 0.4241 0.124 Uiso 1 1 calc R
H20C H 0.0647 0.5528 0.3743 0.124 Uiso 1 1 calc R
C21 C 0.2835(14) 0.6106(10) 0.4906(6) 0.092(3) Uani 1 1 d .
H21A H 0.3947 0.6326 0.5119 0.137 Uiso 1 1 calc R
H21B H 0.3088 0.5293 0.4794 0.137 Uiso 1 1 calc R
H21C H 0.1749 0.6219 0.5294 0.137 Uiso 1 1 calc R

loop_
_atom_site_aniso_label
_atom_site_aniso_U_11
_atom_site_aniso_U_22
_atom_site_aniso_U_33
_atom_site_aniso_U_23
_atom_site_aniso_U_13
_atom_site_aniso_U_12
I1 0.0674(4) 0.0730(4) 0.0675(4) -0.0007(3) -0.0016(3) -0.0117(3)
S1 0.0856(15) 0.0545(12) 0.0605(15) -0.0081(11) 0.0038(11) -0.0109(10)
S2 0.0870(16) 0.0714(15) 0.0759(18) 0.0113(13) 0.0131(13) -0.0016(12)
S3 0.131(2) 0.0759(17) 0.094(2) -0.0093(16) 0.0234(19) -0.0239(16)
N1 0.058(3) 0.040(3) 0.032(3) 0.002(3) -0.001(3) -0.010(2)
N2 0.047(3) 0.045(3) 0.038(4) 0.006(3) -0.002(3) -0.003(2)
C1 0.054(4) 0.049(4) 0.043(5) 0.011(4) -0.005(3) -0.008(3)
C3 0.034(3) 0.047(4) 0.038(4) -0.002(3) -0.004(3) -0.004(3)
C2 0.037(3) 0.041(4) 0.036(4) 0.005(3) -0.003(3) -0.009(3)
C4 0.026(3) 0.054(4) 0.044(4) -0.006(3) 0.002(3) -0.004(3)
C5 0.026(3) 0.045(4) 0.038(4) -0.002(3) -0.004(3) -0.003(3)
C7 0.029(3) 0.043(4) 0.047(4) 0.001(3) 0.001(3) -0.004(3)
C6 0.031(3) 0.039(3) 0.039(4) 0.004(3) -0.006(3) -0.005(3)
N3 0.042(3) 0.051(3) 0.041(4) 0.000(3) -0.002(3) -0.007(2)
C9 0.040(4) 0.065(5) 0.043(5) 0.004(4) -0.006(3) -0.005(3)
C10 0.056(4) 0.055(4) 0.036(4) -0.012(4) -0.007(3) -0.013(3)
C11 0.041(4) 0.049(4) 0.044(4) -0.006(3) -0.006(3) -0.011(3)
N4 0.059(4) 0.037(3) 0.054(4) 0.000(3) 0.001(3) -0.008(3)
C16 0.096(6) 0.040(4) 0.059(6) 0.001(4) -0.009(5) -0.021(4)
C17 0.080(5) 0.074(6) 0.035(5) 0.001(4) 0.000(4) -0.012(4)
C13 0.069(5) 0.048(4) 0.059(6) -0.014(4) -0.004(4) -0.004(4)
C14 0.078(5) 0.032(4) 0.067(6) -0.005(4) -0.003(4) -0.008(3)
C8 0.057(4) 0.056(5) 0.043(5) -0.008(4) -0.003(3) -0.003(3)
O2 0.318(15) 0.122(7) 0.117(8) -0.030(6) -0.051(9) -0.079(9)
C12 0.156(11) 0.087(8) 0.106(10) 0.031(7) 0.003(8) -0.003(7)
C15 0.170(11) 0.055(6) 0.084(8) -0.002(6) 0.022(7) -0.020(6)
O1 0.128(5) 0.068(4) 0.049(4) 0.012(3) 0.013(4) -0.013(4)
C19 0.105(8) 0.124(9) 0.082(8) -0.021(7) -0.007(6) -0.043(7)
C18 0.137(10) 0.115(9) 0.073(8) 0.018(7) -0.007(7) -0.060(7)
O3 0.107(5) 0.076(4) 0.068(4) -0.013(3) 0.033(4) -0.017(3)
C20 0.082(6) 0.091(7) 0.080(7) -0.014(6) -0.018(5) -0.013(5)
C21 0.081(7) 0.112(8) 0.077(7) 0.005(6) -0.003(5) -0.004(6)

loop_
_atom_type_symbol
_atom_type_description
_atom_type_scat_dispersion_real
_atom_type_scat_dispersion_imag
_atom_type_scat_source
C C 0.0033 0.0016 'International Tables Vol C Tables 4.2.6.8 and 6.1.1.4'
H H 0.0000 0.0000 'International Tables Vol C Tables 4.2.6.8 and 6.1.1.4'
I I -0.4742 1.8119 'International Tables Vol C Tables 4.2.6.8 and 6.1.1.4'
N N 0.0061 0.0033 'International Tables Vol C Tables 4.2.6.8 and 6.1.1.4'
S S 0.1246 0.1234 'International Tables Vol C Tables 4.2.6.8 and 6.1.1.4'
O O 0.0106 0.0060 'International Tables Vol C Tables 4.2.6.8 and 6.1.1.4'

loop_
_geom_angle_atom_site_label_1
_geom_angle_atom_site_label_2
_geom_angle_atom_site_label_3
_geom_angle
O3 S1 C21 106.8(4)
O3 S1 C20 106.3(4)
C21 S1 C20 97.3(5)
O1 S2 C18 105.8(5)
O1 S2 C19 106.9(5)
C18 S2 C19 96.1(5)
O2 S3 C15 111.0(7)
O2 S3 C12 105.9(7)
C15 S3 C12 97.1(6)
C1 N1 C2 107.9(6)
C1 N1 C16 122.9(6)
C2 N1 C16 129.2(6)
C1 N2 C3 106.6(6)
C1 N2 C17 123.3(6)
C3 N2 C17 130.1(6)
N1 C1 N2 111.6(6)
C2 C3 N2 106.5(6)
C2 C3 C4 123.9(6)
N2 C3 C4 129.6(6)
C3 C2 N1 107.4(6)
C3 C2 C5 122.2(6)
N1 C2 C5 130.4(6)
C8 C4 C7 117.5(6)
C8 C4 C3 127.1(7)
C7 C4 C3 115.3(6)
C11 C5 C6 116.9(6)
C11 C5 C2 126.3(6)
C6 C5 C2 116.8(6)
N4 C7 C4 122.1(6)
N4 C7 C6 116.1(6)
C4 C7 C6 121.7(6)
N3 C6 C5 122.7(6)
N3 C6 C7 117.3(6)
C5 C6 C7 120.0(6)
C9 N3 C6 118.4(6)
N3 C9 C10 123.8(7)
C11 C10 C9 118.5(7)
C10 C11 C5 119.7(6)
C14 N4 C7 117.6(7)
C8 C13 C14 118.8(7)
N4 C14 C13 124.3(7)
C13 C8 C4 119.6(7)

loop_
_geom_bond_atom_site_label_1
_geom_bond_atom_site_label_2
_geom_bond_distance
S1 O3 1.500(6)
S1 C21 1.747(10)
S1 C20 1.776(9)
S2 O1 1.491(6)
S2 C18 1.763(10)
S2 C19 1.764(10)
S3 O2 1.395(10)
S3 C15 1.720(10)
S3 C12 1.750(11)
N1 C1 1.298(9)
N1 C2 1.390(8)
N1 C16 1.461(9)
N2 C1 1.343(9)
N2 C3 1.401(8)
N2 C17 1.462(9)
C3 C2 1.370(9)
C3 C4 1.426(9)
C2 C5 1.429(9)
C4 C8 1.395(10)
C4 C7 1.418(9)
C5 C11 1.413(9)
C5 C6 1.421(9)
C7 N4 1.360(8)
C7 C6 1.471(9)
C6 N3 1.338(8)
N3 C9 1.321(9)
C9 C10 1.395(10)
C10 C11 1.369(9)
N4 C14 1.320(9)
C13 C8 1.371(10)
C13 C14 1.381(11)
